data_4002657
loop_
_publ_author_name
'Kanno, Masahiro'
'Yamada, Takahiro'
'Yamane, Hisanori'
'Nagai, Hideaki'

_publ_section_title
;
 Synthesis, Crystal Structure, and Thermoelectric Properties of
 Na2+xAl2+xSn4--x(x= &#x2212;0.38, --0.24)
;
_journal_issue 2
_journal_name_full 'Chemistry of Materials'
_journal_page_first 601
_journal_paper_doi 10.1021/acs.chemmater.5b04239
_journal_volume 28
_journal_year 2016
_chemical_formula_sum 'Al1.76 Na1.76 Sn4.24'
_chemical_formula_weight 591.19
_space_group_crystal_system hexagonal
_space_group_IT_number 178
_space_group_name_Hall 'P 61 2 (0 0 5)'
_space_group_name_H-M_alt 'P 61 2 2'
_audit_creation_method SHELXL-2014/7
_cell_angle_alpha 90
_cell_angle_beta 90
_cell_angle_gamma 120
_cell_formula_units_Z 1
_cell_length_a 6.3984(3)
_cell_length_b 6.3984(3)
_cell_length_c 6.1529(3)
_cell_measurement_temperature 293(2)
_cell_volume 218.149(18)
_computing_structure_refinement 'SHELXL-2014/7 (Sheldrick, 2014)'
_diffrn_ambient_temperature 293(2)
_diffrn_measured_fraction_theta_full 1.000
_diffrn_measured_fraction_theta_max 1.000
_diffrn_measurement_device_type 'Rigaku R-AXIS RAPID II'
_diffrn_radiation_type MoK\a
_diffrn_radiation_wavelength 0.71075
_diffrn_reflns_av_R_equivalents 0.0583
_diffrn_reflns_av_unetI/netI 0.0229
_diffrn_reflns_Laue_measured_fraction_full 1.000
_diffrn_reflns_Laue_measured_fraction_max 1.000
_diffrn_reflns_limit_h_max 8
_diffrn_reflns_limit_h_min -8
_diffrn_reflns_limit_k_max 8
_diffrn_reflns_limit_k_min -8
_diffrn_reflns_limit_l_max 7
_diffrn_reflns_limit_l_min -6
_diffrn_reflns_number 2162
_diffrn_reflns_point_group_measured_fraction_full 1.000
_diffrn_reflns_point_group_measured_fraction_max 1.000
_diffrn_reflns_theta_full 25.242
_diffrn_reflns_theta_max 27.472
_diffrn_reflns_theta_min 3.311
_exptl_absorpt_coefficient_mu 12.154
_exptl_absorpt_correction_T_max 0.749912
_exptl_absorpt_correction_T_min 0.446670
_exptl_absorpt_correction_type numerical
_exptl_absorpt_process_details
;
(NUMABS; Higashi, 1999)
;
_exptl_crystal_colour black
_exptl_crystal_density_diffrn 4.500
_exptl_crystal_description prism
_exptl_crystal_F_000 254
_exptl_crystal_size_max 0.113
_exptl_crystal_size_mid 0.073
_exptl_crystal_size_min 0.052
_refine_diff_density_max 0.302
_refine_diff_density_min -0.335
_refine_diff_density_rms 0.089
_refine_ls_abs_structure_details
;
 Twinning involves inversion, so Flack parameter cannot be determined
;
_refine_ls_extinction_method none
_refine_ls_goodness_of_fit_ref 1.119
_refine_ls_hydrogen_treatment undef
_refine_ls_matrix_type full
_refine_ls_number_parameters 14
_refine_ls_number_reflns 172
_refine_ls_number_restraints 1
_refine_ls_restrained_S_all 1.116
_refine_ls_R_factor_all 0.0134
_refine_ls_R_factor_gt 0.0126
_refine_ls_shift/su_max 0.001
_refine_ls_shift/su_mean 0.000
_refine_ls_structure_factor_coef Fsqd
_refine_ls_weighting_details 'w=1/[\s^2^(Fo^2^)] where P=(Fo^2^+2Fc^2^)/3'
_refine_ls_weighting_scheme calc
_refine_ls_wR_factor_gt 0.0263
_refine_ls_wR_factor_ref 0.0266
_reflns_Friedel_coverage 0.365
_reflns_Friedel_fraction_full 1.000
_reflns_Friedel_fraction_max 1.000
_reflns_number_gt 169
_reflns_number_total 172
_reflns_threshold_expression 'I > 2\s(I)'
_cod_data_source_file cm5b04239_si_003.cif
_cod_data_source_block shelx
_cod_depositor_comments
;
 Updating space group information.

 Antanas Vaitkus,
 2018-06-11

 Adding full bibliography for 4002656--4002657.cif.
;
_cod_original_cell_volume 218.15(3)
_cod_original_sg_symbol_Hall 'P 61 2 (0 0 -1)'
_cod_database_code 4002657
_shelx_shelxl_version_number 2014/7
_shelx_space_group_comment
;
The symmetry employed for this shelxl refinement is uniquely defined
by the following loop, which should always be used as a source of
symmetry information in preference to the above space-group names.
They are only intended as comments.
;

loop_
_space_group_symop_id
_space_group_symop_operation_xyz
1 'x, y, z'
2 '-x, -y, z+1/2'
3 '-y, -x, -z+5/6'
4 'y, x, -z+1/3'
5 'x-y, -y, -z'
6 '-x+y, y, -z+1/2'
7 'x, x-y, -z+1/6'
8 '-x, -x+y, -z+2/3'
9 '-y, x-y, z+1/3'
10 'y, -x+y, z+5/6'
11 'x-y, x, z+1/6'
12 '-x+y, -x, z+2/3'

loop_
_atom_site_label
_atom_site_type_symbol
_atom_site_fract_x
_atom_site_fract_y
_atom_site_fract_z
_atom_site_U_iso_or_equiv
_atom_site_adp_type
_atom_site_occupancy
_atom_site_site_symmetry_order
_atom_site_calc_flag
_atom_site_refinement_flags_posn
_atom_site_refinement_flags_adp
_atom_site_refinement_flags_occupancy
Sn1 Sn 0.76492(4) 0.52984(7) 0.2500 0.01915(15) Uani 0.707(5) 2 d S T P
Al1 Al 0.76492(4) 0.52984(7) 0.2500 0.01915(15) Uani 0.293(5) 2 d S T P
Na1 Na 0.0902(8) 0.1804(16) 0.2500 0.080(5) Uani 0.293(5) 2 d S T P

loop_
_atom_site_aniso_label
_atom_site_aniso_U_11
_atom_site_aniso_U_22
_atom_site_aniso_U_33
_atom_site_aniso_U_23
_atom_site_aniso_U_13
_atom_site_aniso_U_12
Sn1 0.0189(2) 0.0211(3) 0.0182(2) 0.000 -0.00119(15) 0.01056(13)
Al1 0.0189(2) 0.0211(3) 0.0182(2) 0.000 -0.00119(15) 0.01056(13)
Na1 0.069(6) 0.036(6) 0.124(13) 0.000 -0.078(7) 0.018(3)

loop_
_atom_type_symbol
_atom_type_description
_atom_type_scat_dispersion_real
_atom_type_scat_dispersion_imag
_atom_type_scat_source
Na Na 0.0362 0.0249 'International Tables Vol C Tables 4.2.6.8 and 6.1.1.4'
Al Al 0.0645 0.0514 'International Tables Vol C Tables 4.2.6.8 and 6.1.1.4'
Sn Sn -0.6537 1.4246 'International Tables Vol C Tables 4.2.6.8 and 6.1.1.4'

loop_
_geom_angle_atom_site_label_1
_geom_angle_atom_site_label_2
_geom_angle_atom_site_label_3
_geom_angle
_geom_angle_site_symmetry_1
_geom_angle_site_symmetry_3
Al1 Sn1 Sn1 0.0 7 7
Al1 Sn1 Al1 108.226(17) 7 3_665
Sn1 Sn1 Al1 108.226(17) 7 3_665
Al1 Sn1 Sn1 108.2 7 3_665
Sn1 Sn1 Sn1 108.226(17) 7 3_665
Al1 Sn1 Sn1 0.0 3_665 3_665
Al1 Sn1 Al1 106.012(7) 7 4
Sn1 Sn1 Al1 106.012(7) 7 4
Al1 Sn1 Al1 105.640(1) 3_665 4
Sn1 Sn1 Al1 105.640(1) 3_665 4
Al1 Sn1 Sn1 106.0 7 4
Sn1 Sn1 Sn1 106.012(7) 7 4
Al1 Sn1 Sn1 105.6 3_665 4
Sn1 Sn1 Sn1 105.640(1) 3_665 4
Al1 Sn1 Sn1 0.0 4 4
Al1 Sn1 Al1 105.641(1) 7 8_765
Sn1 Sn1 Al1 105.641(1) 7 8_765
Al1 Sn1 Al1 106.013(7) 3_665 8_765
Sn1 Sn1 Al1 106.013(7) 3_665 8_765
Al1 Sn1 Al1 124.547(1) 4 8_765
Sn1 Sn1 Al1 124.547(1) 4 8_765
Al1 Sn1 Sn1 105.6 7 8_765
Sn1 Sn1 Sn1 105.641(1) 7 8_765
Al1 Sn1 Sn1 106.0 3_665 8_765
Sn1 Sn1 Sn1 106.013(7) 3_665 8_765
Al1 Sn1 Sn1 124.5 4 8_765
Sn1 Sn1 Sn1 124.547(1) 4 8_765
Al1 Sn1 Sn1 0.0 8_765 8_765
Al1 Sn1 Na1 172.36(12) 7 3_665
Sn1 Sn1 Na1 172.36(12) 7 3_665
Al1 Sn1 Na1 79.31(10) 3_665 3_665
Sn1 Sn1 Na1 79.31(10) 3_665 3_665
Al1 Sn1 Na1 72.41(9) 4 3_665
Sn1 Sn1 Na1 72.41(9) 4 3_665
Al1 Sn1 Na1 70.30(16) 8_765 3_665
Sn1 Sn1 Na1 70.30(16) 8_765 3_665
Al1 Sn1 Na1 79.31(10) 7 7_665
Sn1 Sn1 Na1 79.31(10) 7 7_665
Al1 Sn1 Na1 172.36(12) 3_665 7_665
Sn1 Sn1 Na1 172.36(12) 3_665 7_665
Al1 Sn1 Na1 70.30(16) 4 7_665
Sn1 Sn1 Na1 70.30(16) 4 7_665
Al1 Sn1 Na1 72.41(9) 8_765 7_665
Sn1 Sn1 Na1 72.41(9) 8_765 7_665
Na1 Sn1 Na1 93.2(2) 3_665 7_665
Al1 Sn1 Na1 147.978(12) 7 8_665
Sn1 Sn1 Na1 147.978(12) 7 8_665
Al1 Sn1 Na1 103.20(3) 3_665 8_665
Sn1 Sn1 Na1 103.20(3) 3_665 8_665
Al1 Sn1 Na1 58.51(10) 4 8_665
Sn1 Sn1 Na1 58.51(10) 4 8_665
Al1 Sn1 Na1 70.62(11) 8_765 8_665
Sn1 Sn1 Na1 70.62(11) 8_765 8_665
Na1 Sn1 Na1 25.05(7) 3_665 8_665
Na1 Sn1 Na1 69.18(14) 7_665 8_665
Al1 Sn1 Na1 103.20(3) 7 4_665
Sn1 Sn1 Na1 103.20(3) 7 4_665
Al1 Sn1 Na1 147.978(12) 3_665 4_665
Sn1 Sn1 Na1 147.978(12) 3_665 4_665
Al1 Sn1 Na1 70.62(11) 4 4_665
Sn1 Sn1 Na1 70.62(11) 4 4_665
Al1 Sn1 Na1 58.51(10) 8_765 4_665
Sn1 Sn1 Na1 58.51(10) 8_765 4_665
Na1 Sn1 Na1 69.18(14) 3_665 4_665
Na1 Sn1 Na1 25.05(7) 7_665 4_665
Na1 Sn1 Na1 46.75(9) 8_665 4_665
Na1 Na1 Na1 139.14(19) 4 8
Na1 Na1 Na1 20.43(10) 4 7
Na1 Na1 Na1 123.2(3) 8 7
Na1 Na1 Na1 123.2(3) 4 3
Na1 Na1 Na1 20.43(10) 8 3
Na1 Na1 Na1 112.1(4) 7 3
Na1 Na1 Al1 93.9(3) 4 3_665
Na1 Na1 Al1 90.02(19) 8 3_665
Na1 Na1 Al1 109.2(3) 7 3_665
Na1 Na1 Al1 77.37(10) 3 3_665
Na1 Na1 Sn1 93.9(3) 4 3_665
Na1 Na1 Sn1 90.02(19) 8 3_665
Na1 Na1 Sn1 109.2(3) 7 3_665
Na1 Na1 Sn1 77.37(10) 3 3_665
Al1 Na1 Sn1 0.0 3_665 3_665
Na1 Na1 Al1 90.02(19) 4 7_455
Na1 Na1 Al1 93.9(3) 8 7_455
Na1 Na1 Al1 77.37(10) 7 7_455
Na1 Na1 Al1 109.2(3) 3 7_455
Al1 Na1 Al1 168.7(3) 3_665 7_455
Sn1 Na1 Al1 168.7(3) 3_665 7_455
Na1 Na1 Sn1 90.02(19) 4 7_455
Na1 Na1 Sn1 93.9(3) 8 7_455
Na1 Na1 Sn1 77.37(10) 7 7_455
Na1 Na1 Sn1 109.2(3) 3 7_455
Al1 Na1 Sn1 168.7 3_665 7_455
Sn1 Na1 Sn1 168.7(3) 3_665 7_455
Al1 Na1 Sn1 0.0 7_455 7_455
Na1 Na1 Sn1 87.05(5) 4 4_445
Na1 Na1 Sn1 64.9(3) 8 4_445
Na1 Na1 Sn1 66.63(5) 7 4_445
Na1 Na1 Sn1 68.7(3) 3 4_445
Al1 Na1 Sn1 139.6 3_665 4_445
Sn1 Na1 Sn1 139.6(2) 3_665 4_445
Al1 Na1 Sn1 51.2 7_455 4_445
Sn1 Na1 Sn1 51.19(6) 7_455 4_445
Na1 Na1 Al1 87.05(5) 4 4_445
Na1 Na1 Al1 64.9(3) 8 4_445
Na1 Na1 Al1 66.63(5) 7 4_445
Na1 Na1 Al1 68.7(3) 3 4_445
Al1 Na1 Al1 139.6(2) 3_665 4_445
Sn1 Na1 Al1 139.6(2) 3_665 4_445
Al1 Na1 Al1 51.19(6) 7_455 4_445
Sn1 Na1 Al1 51.19(6) 7_455 4_445
Sn1 Na1 Al1 0.000(8) 4_445 4_445
Na1 Na1 Al1 64.9(3) 4 8_655
Na1 Na1 Al1 87.05(5) 8 8_655
Na1 Na1 Al1 68.7(3) 7 8_655
Na1 Na1 Al1 66.63(5) 3 8_655
Al1 Na1 Al1 51.19(6) 3_665 8_655
Sn1 Na1 Al1 51.19(6) 3_665 8_655
Al1 Na1 Al1 139.6(2) 7_455 8_655
Sn1 Na1 Al1 139.6(2) 7_455 8_655
Sn1 Na1 Al1 94.2(2) 4_445 8_655
Al1 Na1 Al1 94.2(2) 4_445 8_655
Na1 Na1 Sn1 64.9(3) 4 8_655
Na1 Na1 Sn1 87.05(5) 8 8_655
Na1 Na1 Sn1 68.7(3) 7 8_655
Na1 Na1 Sn1 66.63(5) 3 8_655
Al1 Na1 Sn1 51.2 3_665 8_655
Sn1 Na1 Sn1 51.19(6) 3_665 8_655
Al1 Na1 Sn1 139.6 7_455 8_655
Sn1 Na1 Sn1 139.6(2) 7_455 8_655
Sn1 Na1 Sn1 94.2(2) 4_445 8_655
Al1 Na1 Sn1 94.2 4_445 8_655
Al1 Na1 Sn1 0.0 8_655 8_655

loop_
_geom_bond_atom_site_label_1
_geom_bond_atom_site_label_2
_geom_bond_distance
_geom_bond_site_symmetry_2
Sn1 Al1 2.7863(5) 7
Sn1 Sn1 2.7863(5) 7
Sn1 Al1 2.7863(5) 3_665
Sn1 Sn1 2.7863(5) 3_665
Sn1 Al1 2.7998(4) 4
Sn1 Sn1 2.7998(4) 4
Sn1 Al1 2.7998(4) 8_765
Sn1 Sn1 2.7998(4) 8_765
Sn1 Na1 3.0641(9) 3_665
Sn1 Na1 3.0641(9) 7_665
Sn1 Na1 3.383(6) 8_665
Sn1 Na1 3.383(6) 4_665
Na1 Na1 1.432(6) 4
Na1 Na1 1.432(6) 8
Na1 Na1 2.684(10) 7
Na1 Na1 2.684(10) 3
Na1 Al1 3.0641(9) 3_665
Na1 Sn1 3.0641(9) 3_665
Na1 Al1 3.0641(9) 7_455
Na1 Sn1 3.0641(9) 7_455
Na1 Sn1 3.383(6) 4_445
Na1 Al1 3.383(6) 4_445
Na1 Al1 3.383(6) 8_655
Na1 Sn1 3.383(6) 8_655
